data_2225289
loop_
_publ_author_name
'Xie, Bu-Yun'
'Huang, Wei'
'Zhang, Ying'
'Yang, Rui-Qing'
'Xie, Yong-Rong'

_publ_section_title
;
 Pentaaqua(acetonitrile-\k<i>N</i>)zinc(II)
 4,6-dihydroxybenzene-1,3-disulfonate trihydrate
;
_journal_coeditor_code HY2283
_journal_issue 3
_journal_name_full 'Acta Crystallographica Section E'
_journal_page_first m341
_journal_paper_doi 10.1107/S1600536810006525
_journal_volume 66
_journal_year 2010
_chemical_formula_iupac '[Zn (C2 H3 N) (H2 O)5] (C6 H4 O8 S2), 3H2 O'
_chemical_formula_moiety 'C2 H13 N O5 Zn 2+, C6 H4 O8 S2 2-, 3(H2 O)'
_chemical_formula_sum 'C8 H23 N O16 S2 Zn'
_chemical_formula_weight 518.80
_chemical_name_systematic
;Pentaaqua(acetonitrile-\k<i>N</i>)zinc(II)
 4,6-dihydroxybenzene-1,3-disulfonate
trihydrate
;
_space_group_IT_number 62
_symmetry_cell_setting orthorhombic
_symmetry_space_group_name_Hall '-P 2ac 2n'
_symmetry_space_group_name_H-M 'P n m a'
_atom_sites_solution_hydrogens geom
_atom_sites_solution_primary direct
_atom_sites_solution_secondary difmap
_audit_creation_method SHELXL-97
_cell_angle_alpha 90.00
_cell_angle_beta 90.00
_cell_angle_gamma 90.00
_cell_formula_units_Z 4
_cell_length_a 12.8731(10)
_cell_length_b 6.9972(6)
_cell_length_c 22.9980(17)
_cell_measurement_reflns_used 2210
_cell_measurement_temperature 296(2)
_cell_measurement_theta_max 27.59
_cell_measurement_theta_min 2.37
_cell_volume 2071.6(3)
_computing_cell_refinement 'CrystalClear (Rigaku, 2005)'
_computing_data_collection 'CrystalClear (Rigaku, 2005)'
_computing_data_reduction 'CrystalClear (Rigaku, 2005)'
_computing_molecular_graphics 'SHELXTL (Sheldrick, 2008)'
_computing_publication_material 'SHELXTL (Sheldrick, 2008)'
_computing_structure_refinement 'SHELXL97 (Sheldrick, 2008)'
_computing_structure_solution 'SHELXS97 (Sheldrick, 2008)'
_diffrn_ambient_temperature 296(2)
_diffrn_measured_fraction_theta_full 0.995
_diffrn_measured_fraction_theta_max 0.995
_diffrn_measurement_device_type 'Rigaku Mercury2 CCD'
_diffrn_measurement_method '\f and \w scans'
_diffrn_radiation_monochromator graphite
_diffrn_radiation_source 'fine-focus sealed tube'
_diffrn_radiation_type MoK\a
_diffrn_radiation_wavelength 0.71073
_diffrn_reflns_av_R_equivalents 0.0389
_diffrn_reflns_av_sigmaI/netI 0.0338
_diffrn_reflns_limit_h_max 14
_diffrn_reflns_limit_h_min -16
_diffrn_reflns_limit_k_max 9
_diffrn_reflns_limit_k_min -9
_diffrn_reflns_limit_l_max 29
_diffrn_reflns_limit_l_min -29
_diffrn_reflns_number 10992
_diffrn_reflns_theta_full 27.59
_diffrn_reflns_theta_max 27.59
_diffrn_reflns_theta_min 2.37
_exptl_absorpt_coefficient_mu 1.462
_exptl_absorpt_correction_T_max 0.790
_exptl_absorpt_correction_T_min 0.661
_exptl_absorpt_correction_type multi-scan
_exptl_absorpt_process_details '(CrystalClear; Rigaku, 2005)'
_exptl_crystal_colour colourless
_exptl_crystal_density_diffrn 1.663
_exptl_crystal_density_method 'not measured'
_exptl_crystal_description block
_exptl_crystal_F_000 1072
_exptl_crystal_size_max 0.32
_exptl_crystal_size_mid 0.24
_exptl_crystal_size_min 0.16
_refine_diff_density_max 0.310
_refine_diff_density_min -0.433
_refine_ls_extinction_coef 0.0021(5)
_refine_ls_extinction_method 'SHELXL97 (Sheldrick, 2008)'
_refine_ls_goodness_of_fit_ref 1.021
_refine_ls_hydrogen_treatment constr
_refine_ls_matrix_type full
_refine_ls_number_parameters 172
_refine_ls_number_reflns 2581
_refine_ls_number_restraints 0
_refine_ls_restrained_S_all 1.021
_refine_ls_R_factor_all 0.0586
_refine_ls_R_factor_gt 0.0371
_refine_ls_shift/su_max 0.000
_refine_ls_shift/su_mean 0.000
_refine_ls_structure_factor_coef Fsqd
_refine_ls_weighting_details 'calc w=1/[\s^2^(Fo^2^)+(0.0457P)^2^+0.7072P] where P=(Fo^2^+2Fc^2^)/3'
_refine_ls_weighting_scheme calc
_refine_ls_wR_factor_gt 0.0861
_refine_ls_wR_factor_ref 0.0965
_reflns_number_gt 1891
_reflns_number_total 2581
_reflns_threshold_expression I>2\s(I)
_cod_data_source_file hy2283.cif
_cod_data_source_block I
_cod_database_code 2225289
_cod_database_fobs_code 2225289

loop_
_symmetry_equiv_pos_as_xyz
'x, y, z'
'-x+1/2, -y, z+1/2'
'x+1/2, -y+1/2, -z+1/2'
'-x, y+1/2, -z'
'-x, -y, -z'
'x-1/2, y, -z-1/2'
'-x-1/2, y-1/2, z-1/2'
'x, -y-1/2, z'

loop_
_atom_site_type_symbol
_atom_site_label
_atom_site_fract_x
_atom_site_fract_y
_atom_site_fract_z
_atom_site_U_iso_or_equiv
_atom_site_adp_type
_atom_site_calc_flag
_atom_site_refinement_flags
_atom_site_occupancy
_atom_site_disorder_assembly
_atom_site_disorder_group
Zn Zn1 0.05196(4) 0.2500 0.648181(17) 0.04642(16) Uani d S 1 . .
O O1W 0.1416(2) 0.0416(4) 0.60984(10) 0.0831(8) Uani d . 1 . .
H H1WB 0.1599 -0.0361 0.6336 0.117(17) Uiso d R 1 . .
H H1WA 0.1627 0.0469 0.5736 0.17(2) Uiso d R 1 . .
O O2W -0.04689(16) 0.0412(3) 0.68120(8) 0.0615(6) Uani d . 1 . .
H H2WB -0.0611 -0.0355 0.6555 0.075(11) Uiso d R 1 . .
H H2WA -0.0580 -0.0096 0.7164 0.122(16) Uiso d R 1 . .
O O3W -0.0392(2) 0.2500 0.57265(12) 0.0579(8) Uani d S 1 . .
H H3WA -0.0285 0.3485 0.5542 0.15(2) Uiso d R 1 . .
N N1 0.1330(3) 0.2500 0.72832(15) 0.0672(11) Uani d S 1 . .
C C7 0.2069(4) 0.2500 0.8316(2) 0.0734(14) Uani d S 1 . .
H H7A 0.1782 0.1343 0.8467 0.17(2) Uiso d R 1 . .
H H7B 0.2756 0.2500 0.8350 0.11(2) Uiso d SR 1 . .
C C8 0.1698(4) 0.2500 0.7727(2) 0.0621(12) Uani d S 1 . .
S S1 0.49094(8) 0.2500 0.30660(3) 0.0414(2) Uani d S 1 . .
S S2 0.15787(7) 0.2500 0.44987(3) 0.0375(2) Uani d S 1 . .
O O1 0.4012(2) 0.2500 0.26982(10) 0.0735(10) Uani d S 1 . .
O O2 0.55305(17) 0.0800(3) 0.29897(8) 0.0669(6) Uani d . 1 . .
O O3 0.13088(14) 0.0779(3) 0.48192(7) 0.0494(5) Uani d . 1 . .
O O4 0.11538(19) 0.2500 0.39111(10) 0.0464(6) Uani d S 1 . .
O O5 0.6117(2) 0.2500 0.41697(10) 0.0594(8) Uani d S 1 . .
H H5 0.6426 0.2500 0.4482 0.044(11) Uiso d SR 1 . .
O O6 0.3153(2) 0.2500 0.54301(9) 0.0527(7) Uani d S 1 . .
H H6 0.3605 0.2500 0.5681 0.086(17) Uiso d SR 1 . .
C C1 0.5087(3) 0.2500 0.42656(13) 0.0394(8) Uani d S 1 . .
C C3 0.3602(3) 0.2500 0.48999(13) 0.0359(8) Uani d S 1 . .
C C4 0.2939(3) 0.2500 0.44165(13) 0.0351(8) Uani d S 1 . .
C C2 0.4660(3) 0.2500 0.48202(13) 0.0407(9) Uani d S 1 . .
H H2 0.5097 0.2500 0.5142 0.047(10) Uiso calc SR 1 . .
C C5 0.3365(3) 0.2500 0.38655(13) 0.0349(8) Uani d S 1 . .
H H5A 0.2929 0.2500 0.3543 0.028(8) Uiso calc SR 1 . .
C C6 0.4421(3) 0.2500 0.37869(13) 0.0357(8) Uani d S 1 . .
O O4W 0.4428(2) 0.2500 0.62998(12) 0.0598(8) Uani d S 1 . .
H H4WA 0.4421 0.1514 0.6522 0.108(16) Uiso d R 1 . .
O O5W 0.7285(2) 0.2500 0.51114(13) 0.0664(8) Uani d S 1 . .
H H5WA 0.7607 0.1441 0.5160 0.108(16) Uiso d R 1 . .
O O6W 0.2208(2) 0.7500 0.67248(12) 0.0559(7) Uani d S 1 . .
H H6WB 0.2849 0.7500 0.6800 0.12(2) Uiso d SR 1 . .
H H6WA 0.1983 0.7500 0.7077 0.092(18) Uiso d SR 1 . .

loop_
_atom_site_aniso_label
_atom_site_aniso_U_11
_atom_site_aniso_U_22
_atom_site_aniso_U_33
_atom_site_aniso_U_12
_atom_site_aniso_U_13
_atom_site_aniso_U_23
Zn1 0.0641(3) 0.0442(3) 0.0310(2) 0.000 -0.00282(19) 0.000
O1W 0.128(2) 0.0722(17) 0.0490(11) 0.0344(15) 0.0277(12) 0.0130(13)
O2W 0.1018(17) 0.0502(12) 0.0326(9) -0.0182(11) -0.0079(9) 0.0075(10)
O3W 0.089(2) 0.0464(17) 0.0386(13) 0.000 -0.0161(14) 0.000
N1 0.070(3) 0.085(3) 0.0461(19) 0.000 -0.0087(18) 0.000
C7 0.069(4) 0.089(4) 0.063(3) 0.000 -0.022(2) 0.000
C8 0.067(3) 0.053(3) 0.066(3) 0.000 -0.018(2) 0.000
S1 0.0572(6) 0.0451(5) 0.0218(3) 0.000 0.0032(4) 0.000
S2 0.0406(5) 0.0411(5) 0.0307(4) 0.000 -0.0036(3) 0.000
O1 0.071(2) 0.126(3) 0.0242(11) 0.000 -0.0051(12) 0.000
O2 0.1018(16) 0.0626(14) 0.0362(9) 0.0273(13) 0.0188(10) 0.0016(10)
O3 0.0521(11) 0.0500(12) 0.0462(9) -0.0103(9) -0.0010(8) 0.0091(9)
O4 0.0487(15) 0.0545(17) 0.0360(12) 0.000 -0.0117(11) 0.000
O5 0.0416(16) 0.104(3) 0.0331(12) 0.000 0.0003(11) 0.000
O6 0.0467(15) 0.087(2) 0.0244(10) 0.000 0.0018(11) 0.000
C1 0.043(2) 0.045(2) 0.0302(15) 0.000 0.0022(14) 0.000
C3 0.043(2) 0.042(2) 0.0227(13) 0.000 0.0014(13) 0.000
C4 0.0396(19) 0.0376(19) 0.0281(14) 0.000 -0.0030(13) 0.000
C2 0.048(2) 0.051(2) 0.0232(14) 0.000 -0.0068(13) 0.000
C5 0.041(2) 0.0387(19) 0.0247(14) 0.000 -0.0041(13) 0.000
C6 0.050(2) 0.0360(19) 0.0209(13) 0.000 -0.0003(13) 0.000
O4W 0.085(2) 0.0572(19) 0.0370(13) 0.000 -0.0126(13) 0.000
O5W 0.0649(19) 0.061(2) 0.073(2) 0.000 -0.0245(16) 0.000
O6W 0.0485(18) 0.071(2) 0.0479(15) 0.000 0.0108(13) 0.000

loop_
_atom_type_symbol
_atom_type_description
_atom_type_scat_dispersion_real
_atom_type_scat_dispersion_imag
_atom_type_scat_source
C C 0.0033 0.0016 'International Tables Vol C Tables 4.2.6.8 and 6.1.1.4'
H H 0.0000 0.0000 'International Tables Vol C Tables 4.2.6.8 and 6.1.1.4'
N N 0.0061 0.0033 'International Tables Vol C Tables 4.2.6.8 and 6.1.1.4'
O O 0.0106 0.0060 'International Tables Vol C Tables 4.2.6.8 and 6.1.1.4'
S S 0.1246 0.1234 'International Tables Vol C Tables 4.2.6.8 and 6.1.1.4'
Zn Zn 0.2839 1.4301 'International Tables Vol C Tables 4.2.6.8 and 6.1.1.4'

loop_
_geom_angle_atom_site_label_1
_geom_angle_atom_site_label_2
_geom_angle_atom_site_label_3
_geom_angle_site_symmetry_1
_geom_angle_site_symmetry_3
_geom_angle
_geom_angle_publ_flag
O1W Zn1 O1W . 8_565 90.26(14) ?
O1W Zn1 O2W . 8_565 175.32(9) ?
O1W Zn1 O2W 8_565 8_565 90.09(10) ?
O1W Zn1 O2W . . 90.09(10) ?
O1W Zn1 O2W 8_565 . 175.32(9) ?
O2W Zn1 O2W 8_565 . 89.19(12) ?
O1W Zn1 O3W . . 87.63(9) ?
O1W Zn1 O3W 8_565 . 87.63(9) ?
O2W Zn1 O3W 8_565 . 87.72(8) ?
O2W Zn1 O3W . . 87.72(8) ?
O1W Zn1 N1 . . 95.54(10) ?
O1W Zn1 N1 8_565 . 95.54(10) ?
O2W Zn1 N1 8_565 . 89.07(9) ?
O2W Zn1 N1 . . 89.07(9) ?
O3W Zn1 N1 . . 175.50(13) ?
Zn1 O1W H1WB . . 110.5 ?
Zn1 O1W H1WA . . 123.4 ?
H1WB O1W H1WA . . 125.6 ?
Zn1 O2W H2WB . . 109.4 ?
Zn1 O2W H2WA . . 134.9 ?
H2WB O2W H2WA . . 110.9 ?
Zn1 O3W H3WA . . 109.5 ?
C8 N1 Zn1 . . 175.3(4) ?
C8 C7 H7A . . 102.4 ?
C8 C7 H7B . . 114.5 ?
H7A C7 H7B . . 110.7 ?
N1 C8 C7 . . 174.6(6) ?
O1 S1 O2 . 8_565 112.01(11) ?
O1 S1 O2 . . 112.01(11) ?
O2 S1 O2 8_565 . 110.9(2) ?
O1 S1 C6 . . 105.47(16) ?
O2 S1 C6 8_565 . 108.06(10) ?
O2 S1 C6 . . 108.06(10) ?
O3 S2 O3 8_565 . 111.83(16) ?
O3 S2 O3 8_565 1 111.83(16) ?
O3 S2 O4 8_565 . 112.35(9) ?
O3 S2 O4 . . 112.35(9) ?
O3 S2 O4 1 . 112.35(9) ?
O3 S2 C4 8_565 . 106.98(10) ?
O3 S2 C4 . . 106.98(10) ?
O3 S2 C4 1 . 106.98(10) ?
O4 S2 C4 . . 105.87(15) ?
C1 O5 H5 . . 109.6 ?
C3 O6 H6 . . 109.5 ?
O5 C1 C2 . . 122.7(3) ?
O5 C1 C6 . . 118.4(3) ?
C2 C1 C6 . . 118.8(3) ?
O6 C3 C2 1 . 123.0(3) ?
O6 C3 C2 . . 123.0(3) ?
O6 C3 C4 1 . 117.2(3) ?
O6 C3 C4 . . 117.2(3) ?
C2 C3 C4 . . 119.8(3) ?
C5 C4 C3 . . 119.1(3) ?
C5 C4 S2 . . 119.6(2) ?
C3 C4 S2 . . 121.3(2) ?
C3 C2 C1 . . 120.9(3) ?
C3 C2 H2 . . 119.5 ?
C1 C2 H2 . . 119.5 ?
C6 C5 C4 . . 121.0(3) ?
C6 C5 H5A . . 119.5 ?
C4 C5 H5A . . 119.5 ?
C5 C6 C1 . . 120.3(3) ?
C5 C6 S1 . . 118.3(2) ?
C1 C6 S1 . . 121.4(3) ?
H6WB O6W H6WA . . 97.8 ?

loop_
_geom_bond_atom_site_label_1
_geom_bond_atom_site_label_2
_geom_bond_site_symmetry_2
_geom_bond_distance
_geom_bond_publ_flag
Zn1 O1W . 2.058(2) ?
Zn1 O2W . 2.081(2) ?
Zn1 O3W . 2.096(3) ?
Zn1 N1 . 2.118(3) ?
O1W H1WB . 0.8063 ?
O1W H1WA . 0.8769 ?
O2W H2WB . 0.8197 ?
O2W H2WA . 0.8948 ?
O3W H3WA . 0.8204 ?
N1 C8 . 1.126(5) ?
C7 C8 . 1.435(6) ?
C7 H7A . 0.9553 ?
C7 H7B . 0.8878 ?
S1 O1 . 1.432(3) ?
S1 O2 8_565 1.444(2) ?
S1 O2 . 1.444(2) ?
S1 C6 . 1.773(3) ?
S2 O3 8_565 1.4541(19) ?
S2 O3 . 1.4541(19) ?
S2 O3 1 1.4541(19) ?
S2 O4 . 1.458(2) ?
S2 C4 . 1.762(4) ?
O5 C1 . 1.344(4) ?
O5 H5 . 0.8206 ?
O6 C3 . 1.349(4) ?
O6 H6 . 0.8201 ?
C1 C2 . 1.389(4) ?
C1 C6 . 1.395(4) ?
C3 O6 1 1.349(4) ?
C3 C2 . 1.375(5) ?
C3 C4 . 1.402(4) ?
C4 C5 . 1.381(4) ?
C2 H2 . 0.9300 ?
C5 C6 . 1.371(5) ?
C5 H5A . 0.9300 ?
O4W H4WA . 0.8585 ?
O5W H5WA . 0.8563 ?
O6W H6WB . 0.8433 ?
O6W H6WA . 0.8611 ?

loop_
_geom_hbond_atom_site_label_D
_geom_hbond_atom_site_label_H
_geom_hbond_atom_site_label_A
_geom_hbond_site_symmetry_A
_geom_hbond_distance_DH
_geom_hbond_distance_HA
_geom_hbond_distance_DA
_geom_hbond_angle_DHA
_geom_hbond_publ_flag
O5 H5 O5W 1 0.82 1.82 2.636(4) 172 y
O6 H6 O4W 1 0.82 1.77 2.587(4) 172 y
O1W H1WA O3 1 0.88 2.16 2.956(3) 151 y
O1W H1WA O6 1 0.88 2.53 3.081(3) 122 y
O1W H1WB O6W 1_545 0.81 1.91 2.698(3) 165 y
O2W H2WA O2 2 0.89 1.96 2.839(3) 166 y
O2W H2WB O4 5_556 0.82 1.97 2.774(3) 166 y
O3W H3WA O3 4_556 0.82 2.24 2.869(2) 134 y
O4W H4WA O2 5_656 0.86 1.97 2.829(3) 177 y
O5W H5WA O3 5_656 0.86 2.09 2.927(3) 166 y
O6W H6WA O1 2_565 0.86 1.92 2.734(4) 158 y
O6W H6WB O2 5_666 0.84 2.45 3.213(4) 151 y
